data_1001541
loop_
_publ_author_name
'Leclaire, A'
'Borel, M M'
'Chardon, J'
'Grandin, A'
'Raveau, B'

_publ_section_title
;
A niobium silicophosphate belonging to the niobium phosphate
bronzeseries: K~4~Nb~8~P~4~SiO~34~
;
_journal_coden_ASTM ACSCEE
_journal_name_full 'Acta Crystallographica C (39,1983-)'
_journal_page_first 1744
_journal_page_last 1747
_journal_volume 48
_journal_year 1992
_chemical_formula_structural 'K4 Nb8 (Si P4 O34)'
_chemical_formula_sum 'K4 Nb8 O34 P4 Si'
_chemical_name_systematic 'Potassium niobium silicophosphate *'
_space_group_IT_number 115
_symmetry_cell_setting tetragonal
_symmetry_Int_Tables_number 115
_symmetry_space_group_name_Hall 'P -4 -2'
_symmetry_space_group_name_H-M 'P -4 m 2'
_cell_angle_alpha 90
_cell_angle_beta 90
_cell_angle_gamma 90
_cell_formula_units_Z 1
_cell_length_a 10.6050(9)
_cell_length_b 10.6050(9)
_cell_length_c 6.4099(5)
_cell_volume 720.9
_refine_ls_R_factor_all 0.03
_cod_database_code 1001541

loop_
_symmetry_equiv_pos_as_xyz
x,y,z
-y,x,-z
-x,-y,z
y,-x,-z
-x,y,z
y,x,-z
x,-y,z
-y,-x,-z

loop_
_atom_site_label
_atom_site_type_symbol
_atom_site_symmetry_multiplicity
_atom_site_Wyckoff_symbol
_atom_site_fract_x
_atom_site_fract_y
_atom_site_fract_z
_atom_site_occupancy
_atom_site_attached_hydrogens
_atom_site_calc_flag
Nb1 Nb5+ 4 k 0.5 0.1847(1) 0.2035(1) 1. 0 d
Nb2 Nb5+ 4 h 0.17750(5) 0.17750(5) 0. 1. 0 d
Si1 Si4+ 1 b 0.5 0.5 0. 1. 0 d
P1 P5+ 4 i 0.2397(1) 0.2397(1) 0.5 1. 0 d
K1 K1+ 1 d 0. 0. 0.5 1. 0 d
K2 K1+ 2 g 0. 0.5 0.2923(8) 1. 0 d
K3 K1+ 1 c 0.5 0.5 0.5 1. 0 d
O1 O2- 2 g 0.5 0. 0.261(2) 1. 0 d
O2 O2- 8 l 0.3638(4) 0.1747(5) 0.0215(8) 1. 0 d
O3 O2- 8 l 0.3790(4) 0.2154(5) 0.4530(7) 1. 0 d
O4 O2- 4 k 0.5 0.3819(7) 0.145(1) 1. 0 d
O5 O2- 4 j 0.1756(8) 0. 0.032(1) 1. 0 d
O6 O2- 8 l 0.1586(4) 0.1982(4) 0.3115(6) 1. 0 d

loop_
_atom_type_symbol
_atom_type_oxidation_number
Nb5+ 5.000
Si4+ 4.000
P5+ 5.000
K1+ 1.000
O2- -2.000
